data_2216968
loop_
_publ_author_name
'Sathiyanarayanan, K.'
'George Fernand, A.'
'Dhanasekaran, V.'
'Rathore, R. S.'

_publ_section_title
;
 2,3-Bis[(2-methylphenoxy)methyl]buta-1,3-diene
;
_journal_coeditor_code BX2123
_journal_issue 1
_journal_name_full 'Acta Crystallographica Section E'
_journal_page_first o123
_journal_page_last o123
_journal_paper_doi 10.1107/S1600536807063398
_journal_volume 64
_journal_year 2008
_chemical_formula_iupac 'C20 H22 O2'
_chemical_formula_moiety 'C20 H22 O2'
_chemical_formula_sum 'C20 H22 O2'
_chemical_formula_weight 294.38
_chemical_melting_point 346
_chemical_name_systematic
;
2,3-Bis[(2-methylphenoxy)methyl]buta-1,3-diene
;
_space_group_IT_number 14
_symmetry_cell_setting monoclinic
_symmetry_space_group_name_Hall '-P 2yn'
_symmetry_space_group_name_H-M 'P 1 21/n 1'
_atom_sites_solution_hydrogens difmap
_atom_sites_solution_primary direct
_atom_sites_solution_secondary difmap
_cell_angle_alpha 90.00
_cell_angle_beta 102.044(4)
_cell_angle_gamma 90.00
_cell_formula_units_Z 2
_cell_length_a 5.2241(5)
_cell_length_b 21.6274(19)
_cell_length_c 7.5101(7)
_cell_measurement_reflns_used 4455
_cell_measurement_temperature 295(2)
_cell_measurement_theta_max 30.96
_cell_measurement_theta_min 2.8
_cell_volume 829.84(13)
_computing_cell_refinement 'APEX2 and SAINT (Bruker, 2004)'
_computing_data_collection 'APEX2 (Bruker, 2004)'
_computing_data_reduction 'SAINT (Bruker, 2004)'
_computing_molecular_graphics 'ORTEP-3 (Farrugia, 1997) and PLATON (Spek, 2003)'
_computing_publication_material 'SHELXL97 and PLATON'
_computing_structure_refinement 'SHELXL97 (Sheldrick, 1997)'
_computing_structure_solution 'SHELXS97 (Sheldrick, 1997)'
_diffrn_ambient_temperature 295(2)
_diffrn_measured_fraction_theta_full 0.999
_diffrn_measured_fraction_theta_max 0.995
_diffrn_measurement_device_type BrukerKkappa
_diffrn_measurement_method '\w and \f-scan'
_diffrn_radiation_monochromator graphite
_diffrn_radiation_source 'fine-focus sealed tube'
_diffrn_radiation_type MoK\a
_diffrn_radiation_wavelength 0.71073
_diffrn_reflns_av_R_equivalents 0.0251
_diffrn_reflns_av_sigmaI/netI 0.0212
_diffrn_reflns_limit_h_max 6
_diffrn_reflns_limit_h_min -6
_diffrn_reflns_limit_k_max 26
_diffrn_reflns_limit_k_min -25
_diffrn_reflns_limit_l_max 9
_diffrn_reflns_limit_l_min -9
_diffrn_reflns_number 7281
_diffrn_reflns_theta_full 25.00
_diffrn_reflns_theta_max 25.99
_diffrn_reflns_theta_min 2.93
_diffrn_standards_decay_% 0
_diffrn_standards_interval_count 0
_diffrn_standards_interval_time 0
_diffrn_standards_number 0
_exptl_absorpt_coefficient_mu 0.074
_exptl_absorpt_correction_T_max 0.980
_exptl_absorpt_correction_T_min 0.973
_exptl_absorpt_correction_type multi-scan
_exptl_absorpt_process_details '(SADABS; Bruker, 2004)'
_exptl_crystal_colour colourless
_exptl_crystal_density_diffrn 1.178
_exptl_crystal_density_method 'not measured'
_exptl_crystal_description prism
_exptl_crystal_F_000 316
_exptl_crystal_size_max 0.22
_exptl_crystal_size_mid 0.18
_exptl_crystal_size_min 0.16
_refine_diff_density_max 0.201
_refine_diff_density_min -0.152
_refine_ls_extinction_method none
_refine_ls_goodness_of_fit_ref 1.146
_refine_ls_hydrogen_treatment refall
_refine_ls_matrix_type full
_refine_ls_number_parameters 143
_refine_ls_number_reflns 1632
_refine_ls_number_restraints 0
_refine_ls_restrained_S_all 1.146
_refine_ls_R_factor_all 0.0722
_refine_ls_R_factor_gt 0.0603
_refine_ls_shift/su_max 0.001
_refine_ls_shift/su_mean 0.000
_refine_ls_structure_factor_coef Fsqd
_refine_ls_weighting_details 'calc w=1/[\s^2^(Fo^2^)+(0.0254P)^2^+0.7904P] where P=(Fo^2^+2Fc^2^)/3'
_refine_ls_weighting_scheme calc
_refine_ls_wR_factor_gt 0.1338
_refine_ls_wR_factor_ref 0.1414
_reflns_number_gt 1352
_reflns_number_total 1632
_reflns_threshold_expression >2\s(I)
_cod_data_source_file bx2123.cif
_cod_data_source_block I
_cod_depositor_comments
;
The following automatic conversions were performed:
'_symmetry_cell_setting' value 'Monoclinic' changed to 'monoclinic'
according to '/home/saulius/struct/CIF-dictionaries/cif_core.dic'
dictionary named 'cif_core.dic' version 2.4.1 from 2010-06-29.

Automatic conversion script
Id: cif_fix_enum 1527 2010-12-29 10:47:43Z saulius 

The following automatic conversions were performed:

'_symmetry_cell_setting' value 'Monoclinic' changed to 'monoclinic'
according to /home/saulius/struct/CIF-dictionaries/cif_core.dic
dictionary named 'cif_core.dic' version 2.4.1 from 2010-06-29.

Automatic conversion script
Id: cif_fix_values 1715 2011-07-08 13:25:40Z adriana 
;
_cod_original_sg_symbol_H-M 'P 21/n'
_cod_database_code 2216968
_cod_database_fobs_code 2216968

loop_
_symmetry_equiv_pos_as_xyz
'x, y, z'
'-x+1/2, y+1/2, -z+1/2'
'-x, -y, -z'
'x+1/2, -y+1/2, z+1/2'

loop_
_atom_site_type_symbol
_atom_site_label
_atom_site_fract_x
_atom_site_fract_y
_atom_site_fract_z
_atom_site_U_iso_or_equiv
_atom_site_adp_type
_atom_site_calc_flag
_atom_site_occupancy
C C1 0.3342(4) 0.14009(11) 0.2814(3) 0.0386(5) Uani d 1
C C2 0.1449(5) 0.18556(12) 0.2633(4) 0.0464(6) Uani d 1
H H2 0.055(5) 0.1937(12) 0.369(4) 0.056 Uiso d 1
C C3 0.0729(5) 0.21981(12) 0.1049(4) 0.0501(7) Uani d 1
H H3 -0.070(5) 0.2516(13) 0.098(4) 0.059(8) Uiso d 1
C C4 0.1911(5) 0.20830(12) -0.0385(4) 0.0504(7) Uani d 1
H H4 0.151(6) 0.2322(14) -0.150(4) 0.071(9) Uiso d 1
C C5 0.3809(5) 0.16273(12) -0.0253(3) 0.0459(6) Uani d 1
H H5 0.466(5) 0.1542(11) -0.125(3) 0.045(7) Uiso d 1
C C6 0.4503(4) 0.12846(10) 0.1331(3) 0.0368(5) Uani d 1
C C7 0.4171(7) 0.10395(17) 0.4548(4) 0.0592(8) Uani d 1
H H7A 0.416(6) 0.0576(17) 0.432(4) 0.081(10) Uiso d 1
H H7B 0.297(7) 0.1125(16) 0.537(5) 0.095(12) Uiso d 1
H H7C 0.601(8) 0.1140(18) 0.512(5) 0.108(14) Uiso d 1
C C8 0.7492(5) 0.06522(11) 0.0126(3) 0.0378(5) Uani d 1
C C9 0.9288(4) 0.01133(10) 0.0684(3) 0.0354(5) Uani d 1
C C10 0.9538(6) -0.01399(14) 0.2310(4) 0.0532(7) Uani d 1
O O1 0.6296(3) 0.08156(8) 0.1591(2) 0.0478(5) Uani d 1
H H8A 0.608(5) 0.0526(10) -0.094(3) 0.037(6) Uiso d 1
H H8B 0.848(5) 0.1015(12) -0.019(3) 0.044(7) Uiso d 1
H H10A 1.075(5) -0.0505(13) 0.270(4) 0.058(8) Uiso d 1
H H10B 0.863(5) 0.0022(12) 0.318(4) 0.053(7) Uiso d 1

loop_
_atom_site_aniso_label
_atom_site_aniso_U_11
_atom_site_aniso_U_22
_atom_site_aniso_U_33
_atom_site_aniso_U_12
_atom_site_aniso_U_13
_atom_site_aniso_U_23
C1 0.0386(12) 0.0410(13) 0.0358(12) -0.0014(10) 0.0069(9) -0.0044(10)
C2 0.0435(14) 0.0495(15) 0.0480(14) 0.0027(11) 0.0135(11) -0.0113(11)
C3 0.0456(14) 0.0426(15) 0.0612(17) 0.0109(12) 0.0089(12) -0.0008(12)
C4 0.0504(15) 0.0459(15) 0.0548(16) 0.0070(12) 0.0106(12) 0.0122(12)
C5 0.0493(14) 0.0476(15) 0.0439(14) 0.0086(11) 0.0166(11) 0.0087(11)
C6 0.0341(11) 0.0344(12) 0.0422(12) 0.0028(9) 0.0085(9) -0.0006(10)
C7 0.072(2) 0.069(2) 0.0381(14) 0.0117(17) 0.0150(14) 0.0041(13)
C8 0.0373(12) 0.0397(13) 0.0365(12) 0.0060(10) 0.0085(10) 0.0012(10)
C9 0.0299(11) 0.0389(12) 0.0362(12) 0.0012(9) 0.0042(9) -0.0009(9)
C10 0.0617(17) 0.0565(17) 0.0434(14) 0.0210(14) 0.0156(12) 0.0080(12)
O1 0.0539(11) 0.0516(11) 0.0405(9) 0.0211(8) 0.0158(8) 0.0076(8)

loop_
_atom_type_symbol
_atom_type_description
_atom_type_scat_dispersion_real
_atom_type_scat_dispersion_imag
_atom_type_scat_source
C C 0.0033 0.0016 'International Tables Vol C Tables 4.2.6.8 and 6.1.1.4'
H H 0.0000 0.0000 'International Tables Vol C Tables 4.2.6.8 and 6.1.1.4'
O O 0.0106 0.0060 'International Tables Vol C Tables 4.2.6.8 and 6.1.1.4'

loop_
_geom_angle_atom_site_label_1
_geom_angle_atom_site_label_2
_geom_angle_atom_site_label_3
_geom_angle_site_symmetry_1
_geom_angle_site_symmetry_3
_geom_angle
_geom_angle_publ_flag
C2 C1 C6 . . 118.1(2) ?
C2 C1 C7 . . 121.8(2) ?
C6 C1 C7 . . 120.1(2) ?
C1 C2 C3 . . 121.7(2) ?
C1 C2 H2 . . 119.0(15) ?
C3 C2 H2 . . 119.3(15) ?
C4 C3 C2 . . 119.4(2) ?
C4 C3 H3 . . 122.2(16) ?
C2 C3 H3 . . 118.3(16) ?
C3 C4 C5 . . 120.3(2) ?
C3 C4 H4 . . 122.0(18) ?
C5 C4 H4 . . 117.7(18) ?
C6 C5 C4 . . 119.8(2) ?
C6 C5 H5 . . 119.1(15) ?
C4 C5 H5 . . 121.1(15) ?
O1 C6 C5 . . 124.7(2) ?
O1 C6 C1 . . 114.7(2) y
C5 C6 C1 . . 120.6(2) ?
C1 C7 H7A . . 112.0(18) ?
C1 C7 H7B . . 110(2) ?
H7A C7 H7B . . 108(3) ?
C1 C7 H7C . . 110(2) ?
H7A C7 H7C . . 105(3) ?
H7B C7 H7C . . 112(3) ?
O1 C8 C9 . . 109.15(18) y
O1 C8 H8A . . 108.4(13) ?
C9 C8 H8A . . 108.9(13) ?
O1 C8 H8B . . 109.0(14) ?
C9 C8 H8B . . 110.8(14) ?
H8A C8 H8B . . 110.6(19) ?
C10 C9 C9 . 3_755 122.7(3) ?
C10 C9 C8 . . 121.1(2) y
C9 C9 C8 3_755 . 116.2(2) y
C9 C10 H10A . . 121.5(15) ?
C9 C10 H10B . . 120.9(16) ?
H10A C10 H10B . . 118(2) ?
C6 O1 C8 . . 118.28(17) y

loop_
_geom_bond_atom_site_label_1
_geom_bond_atom_site_label_2
_geom_bond_site_symmetry_2
_geom_bond_distance
_geom_bond_publ_flag
C1 C2 . 1.381(3) ?
C1 C6 . 1.397(3) ?
C1 C7 . 1.504(4) ?
C2 C3 . 1.385(4) ?
C2 H2 . 1.02(3) ?
C3 C4 . 1.372(4) ?
C3 H3 . 1.01(3) ?
C4 C5 . 1.387(3) ?
C4 H4 . 0.97(3) ?
C5 C6 . 1.384(3) ?
C5 H5 . 0.97(2) ?
C6 O1 . 1.367(3) y
C7 H7A . 1.02(3) ?
C7 H7B . 0.99(4) ?
C7 H7C . 0.99(4) ?
C8 O1 . 1.418(3) y
C8 C9 . 1.500(3) y
C8 H8A . 1.01(2) ?
C8 H8B . 1.00(2) ?
C9 C10 . 1.320(3) y
C9 C9 3_755 1.472(4) y
C10 H10A . 1.02(3) ?
C10 H10B . 0.95(3) ?

loop_
_geom_hbond_atom_site_label_D
_geom_hbond_atom_site_label_H
_geom_hbond_atom_site_label_A
_geom_hbond_site_symmetry_A
_geom_hbond_distance_DH
_geom_hbond_distance_HA
_geom_hbond_distance_DA
_geom_hbond_angle_DHA
_geom_hbond_publ_flag
C10 H10B O1 . 0.95(3) 2.29(3) 2.655(4) 102(2) y
C8 H8B Cg1 1_655 1.00(2) 2.70(3) 3.534(3) 141(2) y

loop_
_geom_torsion_atom_site_label_1
_geom_torsion_atom_site_label_2
_geom_torsion_atom_site_label_3
_geom_torsion_atom_site_label_4
_geom_torsion_site_symmetry_4
_geom_torsion
_geom_torsion_publ_flag
C6 C1 C2 C3 . -1.0(4) ?
C7 C1 C2 C3 . 178.5(3) ?
C1 C2 C3 C4 . 0.3(4) ?
C2 C3 C4 C5 . 0.1(4) ?
C3 C4 C5 C6 . 0.4(4) ?
C4 C5 C6 O1 . 178.3(2) ?
C4 C5 C6 C1 . -1.1(4) ?
C2 C1 C6 O1 . -178.0(2) ?
C7 C1 C6 O1 . 2.4(3) ?
C2 C1 C6 C5 . 1.5(3) ?
C7 C1 C6 C5 . -178.1(3) ?
O1 C8 C9 C10 . 0.9(3) ?
C5 C6 O1 C8 . -1.8(3) ?
C1 C6 O1 C8 . 177.6(2) y
C9 C8 O1 C6 . -177.60(19) y
O1 C8 C9 C9 3_755 -179.5(2) y
